data_2003481
loop_
_publ_author_name
'Neves, A.'
'Vencato, I.'
'H\"orner, M.'
'Fenner, H.'

_publ_contact_author
;
    Dr Ivo Vencato
    Depto. F\'isica - UFSC
    88040 - 900 Florian\'opolis, SC
    Brazil
;
_publ_section_title
;\m-[<i>N</i>,<i>N</i>-Bis(2-pyridylmethyl-1\k<i>N</i>)-<i>N</i>',<i>N</i>'-bis(2-pyridylmethyl-2\k<i>N</i>)-1,3-diaminopropan-2-olato]-1\k<i>N</i>,2\k<i>N</i>',1:2\k^2^<i>O</i>-bis(dioxovanadium)(1+)
 Iodide Dihydrate, [(VO~2~)~2~(TPHPN)]I.2H~2~O
;
_journal_issue 5
_journal_name_full 'Acta Crystallographica Section C'
_journal_page_first 809
_journal_page_last 811
_journal_paper_doi 10.1107/S0108270194009066
_journal_volume 51
_journal_year 1995
_chemical_formula_analytical '(C~27~ H~29~ N~6~ O (VO~2~)~2~)I.2(H~2~O)'
_chemical_formula_sum 'C27 H33 I N6 O7 V2'
_chemical_formula_weight 782.38
_chemical_name_systematic
;
Bis-dioxo ((N,N,N',N'-tetrakis (2-pyridylmethyl-2-ol-1,3-propanediamine)
-divanadium (V) Iodide dihydrate ((VO~2~)~2~ (TPHPN))I.2H~2~O
;
_space_group_crystal_system monoclinic
_space_group_IT_number 14
_space_group_name_Hall '-P 2ybc'
_space_group_name_H-M_alt 'P 1 21/c 1'
_cell_angle_alpha 90.00
_cell_angle_beta 90.88(7)
_cell_angle_gamma 90.00
_cell_formula_units_Z 4
_cell_length_a 15.369(4)
_cell_length_b 14.399(7)
_cell_length_c 13.772(3)
_cell_measurement_reflns_used 25
_cell_measurement_temperature 293
_cell_measurement_theta_max 18.0
_cell_measurement_theta_min 12.0
_cell_volume 3047.4(18)
_computing_cell_refinement 'SDP (Frenz, 1978)'
_computing_data_collection 'SDP (Frenz, 1978)'
_computing_data_reduction 'SDP (Frenz, 1978)'
_computing_molecular_graphics 'ORTEP (Johnson, 1965)'
_computing_publication_material 'SDP (Frenz, 1978)'
_computing_structure_refinement 'SDP(Frenz, 1978)'
_computing_structure_solution 'SHELX86(VMS version; Sheldrick, 1985)'
_diffrn_measurement_device 'Enraf-Nonius CAD-4'
_diffrn_measurement_method \w/2\q
_diffrn_radiation_type 'Mo K\a'
_diffrn_radiation_wavelength 0.71073
_diffrn_reflns_av_R_equivalents 0.028
_diffrn_reflns_limit_h_max 15
_diffrn_reflns_limit_h_min 0
_diffrn_reflns_limit_k_max 16
_diffrn_reflns_limit_k_min 0
_diffrn_reflns_limit_l_max 17
_diffrn_reflns_limit_l_min -17
_diffrn_reflns_number 5222
_diffrn_reflns_theta_max 24.0
_diffrn_standards_decay_% 0.6
_diffrn_standards_interval_time 40
_diffrn_standards_number 2
_exptl_absorpt_coefficient_mu 1.65
_exptl_absorpt_correction_T_max 1.11
_exptl_absorpt_correction_T_min 0.88
_exptl_absorpt_correction_type ' empirical (DIFABS;  Walker & Stuart,1983)'
_exptl_crystal_colour 'clear yellow'
_exptl_crystal_density_diffrn 1.705
_exptl_crystal_description 'trapezoidal plate'
_exptl_crystal_F_000 1472
_exptl_crystal_size_max 0.30
_exptl_crystal_size_mid 0.20
_exptl_crystal_size_min 0.15
_refine_diff_density_max 0.74
_refine_diff_density_min -0.72
_refine_ls_extinction_coef 4.657E-8(3)
_refine_ls_extinction_method ' Zachariasen (1963)'
_refine_ls_goodness_of_fit_obs 2.70
_refine_ls_hydrogen_treatment noref
_refine_ls_matrix_type full
_refine_ls_number_parameters 389
_refine_ls_number_reflns 4177
_refine_ls_R_factor_obs 0.0424
_refine_ls_shift/esd_max 0.01
_refine_ls_structure_factor_coef F
_refine_ls_weighting_details 'w = 1/[\s^2^(F)]'
_refine_ls_weighting_scheme calc
_refine_ls_wR_factor_obs 0.0516
_reflns_number_observed 4177
_reflns_number_total 4380
_reflns_observed_criterion 'I > 3.0\s(I)'
_cod_data_source_file mu1137.cif
_cod_data_source_block mu1137
_cod_depositor_comments
;
 Adding the _atom_type_symbol data loop and the _atom_site_type_symbol data
 item values.

 Antanas Vaitkus,
 2018-02-05

 Marking attached hydrogen atoms.

 Antanas Vaitkus,
 2018-01-30

 Changing the values of the '_atom_site_label' and related data items
 to a uniform notation in order to establish relationships between data
 values in different loops.

 Antanas Vaitkus,
 2018-01-30

The following automatic conversions were performed:

'_refine_ls_weighting_scheme' value '1/[\s^2^(F)]' was changed to
'calc'. New tag '_refine_ls_weighting_details' was created. The value
of the new tag was set to 'w = 1/[\s^2^(F)]'.

Automatic conversion script
Id: cif_fix_values 3143 2015-03-26 13:38:13Z robertas 
;
_cod_original_cell_volume 3047(3)
_cod_original_sg_symbol_H-M 'P 21/c'
_cod_original_formula_sum 'C27 H33 I1 N6 O7 V2'
_cod_database_code 2003481

loop_
_space_group_symop_id
_space_group_symop_operation_xyz
1 x,y,z
2 -x,y+1/2,-z+1/2
3 -x,-y,-z
4 x,-y+1/2,z+1/2

loop_
_atom_site_aniso_label
_atom_site_aniso_U_11
_atom_site_aniso_U_12
_atom_site_aniso_U_13
_atom_site_aniso_U_22
_atom_site_aniso_U_23
_atom_site_aniso_U_33
I 0.0530(2) -0.0045(2) -0.0005(2) 0.0554(3) -0.0001(2) 0.0533(2)
V1 0.0426(5) 0.0002(5) 0.0059(5) 0.0389(6) -0.0016(5) 0.0360(5)
V2 0.0402(5) 0.0014(5) -0.0002(5) 0.0357(5) -0.0004(5) 0.0398(5)
O1 0.044(2) 0.004(2) 0.010(2) 0.054(3) -0.002(2) 0.061(3)
O2 0.058(3) -0.006(2) 0.011(2) 0.060(3) -0.008(2) 0.041(2)
O3 0.060(3) 0.002(2) 0.001(2) 0.049(3) 0.010(2) 0.050(3)
O4 0.054(3) 0.002(2) 0.000(2) 0.044(2) -0.007(2) 0.046(2)
O5 0.037(2) 0.002(2) -0.000(2) 0.046(2) -0.006(2) 0.032(2)
OW1 0.078(4) 0.018(3) 0.064(6) 0.053(4) 0.042(6) 0.40(1)
OW2 0.31(1) -0.046(9) 0.04(1) 0.144(8) 0.005(8) 0.18(1)
N1 0.034(2) -0.002(2) 0.000(2) 0.035(3) -0.004(2) 0.039(3)
N2 0.042(3) 0.002(2) 0.002(2) 0.041(3) -0.000(2) 0.039(3)
N11 0.040(3) 0.004(2) 0.005(2) 0.040(3) -0.003(2) 0.041(3)
N21 0.042(3) -0.002(2) 0.005(2) 0.041(3) 0.001(2) 0.041(3)
N31 0.046(3) -0.003(3) -0.001(2) 0.044(3) 0.004(3) 0.040(3)
N41 0.048(3) 0.002(3) -0.001(2) 0.044(3) 0.002(3) 0.038(3)
C1 0.041(3) 0.002(3) -0.005(3) 0.043(3) 0.001(3) 0.044(3)
C2 0.043(3) -0.006(3) -0.002(3) 0.045(4) -0.007(3) 0.050(4)
C3 0.042(3) -0.001(3) 0.002(3) 0.044(3) -0.004(3) 0.035(3)
C4 0.042(3) 0.002(3) 0.006(3) 0.043(3) -0.005(3) 0.040(3)
C5 0.040(3) -0.000(3) 0.002(3) 0.053(4) -0.004(3) 0.038(3)
C6 0.061(4) 0.010(3) 0.003(3) 0.041(4) -0.001(3) 0.055(4)
C7 0.038(3) -0.001(3) 0.009(3) 0.060(4) -0.002(3) 0.050(4)
C11 0.034(3) 0.005(3) 0.007(3) 0.043(3) -0.000(3) 0.042(3)
C12 0.049(4) 0.006(3) 0.003(3) 0.049(4) 0.004(3) 0.054(4)
C13 0.069(4) 0.007(4) 0.010(4) 0.042(4) 0.005(4) 0.062(4)
C14 0.061(4) 0.001(4) 0.010(4) 0.046(4) -0.006(4) 0.063(4)
C15 0.046(3) 0.002(3) 0.006(3) 0.040(3) -0.005(3) 0.051(4)
C21 0.038(3) -0.005(3) 0.010(3) 0.041(3) 0.002(3) 0.051(4)
C22 0.048(3) -0.010(3) 0.012(3) 0.044(4) -0.003(3) 0.055(4)
C23 0.057(4) -0.002(3) 0.018(4) 0.042(4) 0.005(4) 0.070(4)
C24 0.058(4) -0.000(4) 0.008(4) 0.055(4) 0.016(4) 0.061(4)
C25 0.052(4) -0.002(3) 0.006(3) 0.048(4) 0.006(3) 0.048(4)
C31 0.044(3) -0.002(3) 0.003(3) 0.044(4) 0.008(3) 0.049(4)
C32 0.044(4) -0.001(4) 0.007(4) 0.065(5) 0.000(4) 0.069(5)
C33 0.048(4) -0.016(4) -0.005(4) 0.091(6) 0.007(5) 0.075(5)
C34 0.058(4) -0.012(4) -0.008(4) 0.068(5) -0.002(4) 0.062(4)
C35 0.050(4) -0.004(3) -0.006(3) 0.050(4) -0.002(3) 0.048(4)
C41 0.050(4) 0.005(3) -0.005(3) 0.042(4) -0.001(3) 0.049(4)
C42 0.123(7) 0.015(5) 0.007(5) 0.042(4) 0.005(4) 0.068(5)
C43 0.160(9) 0.007(6) -0.002(6) 0.058(5) 0.025(4) 0.067(5)
C44 0.118(7) 0.002(5) -0.005(5) 0.066(5) 0.015(4) 0.047(4)
C45 0.066(4) -0.003(4) 0.003(3) 0.055(4) 0.003(4) 0.047(4)

loop_
_atom_site_label
_atom_site_type_symbol
_atom_site_fract_x
_atom_site_fract_y
_atom_site_fract_z
_atom_site_attached_hydrogens
_atom_site_B_iso_or_equiv
I I 0.30242(3) 0.38482(4) 0.05607(4) 0 4.26(1)
V1 V 0.38539(7) -0.17838(8) 0.20864(8) 0 3.09(2)
V2 V 0.15124(7) -0.23569(7) 0.21657(8) 0 3.04(2)
O1 O 0.4903(3) -0.1761(3) 0.1973(3) 0 4.2(1)
O2 O 0.3462(3) -0.2041(3) 0.1027(3) 0 4.2(1)
O3 O 0.1438(3) -0.3117(3) 0.3038(3) 0 4.2(1)
O4 O 0.1787(3) -0.2936(3) 0.1216(3) 0 3.8(1)
O5 O 0.2514(3) -0.1647(3) 0.2613(3) 0 3.01(8)
OW1 O 0.1333(5) -1.0111(5) 0.6749(9) 2 13.9(3)
OW2 O 0.3625(9) 0.3147(8) 0.4161(9) 2 16.5(4)
N1 N 0.3992(3) -0.1398(3) 0.3684(4) 0 2.8(1)
N2 N 0.0874(3) -0.1247(4) 0.3102(4) 0 3.2(1)
N11 N 0.3864(3) -0.3063(4) 0.2822(4) 0 3.2(1)
N21 N 0.3755(3) -0.0325(4) 0.2088(4) 0 3.3(1)
N31 N 0.0147(3) -0.2484(4) 0.1885(4) 0 3.4(1)
N41 N 0.1280(3) -0.1064(4) 0.1200(4) 0 3.4(1)
C1 C 0.4534(4) -0.2149(5) 0.4098(5) 0 3.4(1)
C2 C 0.4430(4) -0.0480(5) 0.3684(5) 0 3.6(1)
C3 C 0.3131(4) -0.1366(4) 0.4181(4) 0 3.2(1)
C4 C 0.2423(4) -0.1086(5) 0.3460(4) 0 3.3(1)
C5 C 0.1536(4) -0.1203(5) 0.3899(4) 0 3.4(1)
C6 C 0.0716(5) -0.0331(5) 0.2637(5) 0 4.1(2)
C7 C 0.0046(4) -0.1683(5) 0.3408(5) 0 3.9(1)
C11 C 0.4229(4) -0.3060(4) 0.3716(5) 0 3.1(1)
C12 C 0.4344(4) -0.3881(5) 0.4246(5) 0 4.0(1)
C13 C 0.4073(5) -0.4708(5) 0.3823(6) 0 4.6(2)
C14 C 0.3681(5) -0.4692(5) 0.2915(5) 0 4.5(2)
C15 C 0.3586(4) -0.3862(5) 0.2435(5) 0 3.6(1)
C21 C 0.4071(4) 0.0120(5) 0.2883(5) 0 3.4(1)
C22 C 0.4046(4) 0.1085(5) 0.2939(5) 0 3.9(1)
C23 C 0.3689(5) 0.1585(5) 0.2193(6) 0 4.4(2)
C24 C 0.3354(5) 0.1129(5) 0.1397(5) 0 4.6(2)
C25 C 0.3401(4) 0.0173(5) 0.1366(5) 0 3.9(1)
C31 C -0.0390(4) -0.2114(5) 0.2534(5) 0 3.6(1)
C32 C -0.1283(5) -0.2168(6) 0.2416(6) 0 4.7(2)
C33 C -0.1616(5) -0.2633(7) 0.1615(6) 0 5.6(2)
C34 C -0.1058(5) -0.3033(6) 0.0953(6) 0 4.9(2)
C35 C -0.0186(4) -0.2937(5) 0.1122(5) 0 3.9(1)
C41 C 0.0975(4) -0.0288(5) 0.1598(5) 0 3.7(1)
C42 C 0.0886(7) 0.0516(6) 0.1059(6) 0 6.1(2)
C43 C 0.1083(8) 0.0524(6) 0.0119(7) 0 7.5(3)
C44 C 0.1430(7) -0.0263(6) -0.0316(6) 0 6.1(2)
C45 C 0.1511(5) -0.1043(5) 0.0252(5) 0 4.4(2)
H12 H 0.4601 -0.3868 0.4893 0 5.0
H13 H 0.4161 -0.5290 0.4160 0 5.0
H14 H 0.3469 -0.5261 0.2618 0 5.0
H15 H 0.3308 -0.3852 0.1798 0 5.0
H22 H 0.4282 0.1399 0.3505 0 5.0
H23 H 0.3671 0.2255 0.2227 0 5.0
H24 H 0.3085 0.1475 0.0870 0 5.0
H25 H 0.3167 -0.0150 0.0802 0 5.0
H32 H -0.1665 -0.1887 0.2884 0 5.0
H33 H -0.2240 -0.2673 0.1515 0 5.0
H34 H -0.1285 -0.3368 0.0390 0 5.0
H35 H 0.0214 -0.3211 0.0667 0 5.0
H42 H 0.0658 0.1072 0.1368 0 5.0
H43 H 0.1001 0.1081 -0.0271 0 5.0
H44 H 0.1611 -0.0264 -0.0995 0 5.0
H45 H 0.1744 -0.1607 -0.0037 0 5.0
H111 H 0.4495 -0.2142 0.4793 0 5.0
H112 H 0.5129 -0.2053 0.3932 0 5.0
H211 H 0.5044 -0.0560 0.3599 0 5.0
H212 H 0.4347 -0.0177 0.4297 0 5.0
H311 H 0.3154 -0.0933 0.4709 0 5.0
H312 H 0.2995 -0.1966 0.4442 0 5.0
H411 H 0.2481 -0.0442 0.3277 0 5.0
H511 H 0.1524 -0.1769 0.4275 0 5.0
H512 H 0.1411 -0.0700 0.4331 0 5.0
H611 H 0.1030 0.0135 0.2994 0 5.0
H612 H 0.0105 -0.0185 0.2678 0 5.0
H711 H -0.0327 -0.1227 0.3691 0 5.0
H712 H 0.0162 -0.2151 0.3894 0 5.0

loop_
_atom_type_symbol
_atom_type_scat_source
I 'International Tables for X-ray Crystallography (1974, Vol.IV, Table 2.2A)'
V 'International Tables for X-ray Crystallography (1974, Vol.IV, Table 2.2A)'
O 'International Tables for X-ray Crystallography (1974, Vol.IV, Table 2.2A)'
N 'International Tables for X-ray Crystallography (1974, Vol.IV, Table 2.2A)'
C 'International Tables for X-ray Crystallography (1974, Vol.IV, Table 2.2A)'
H 'International Tables for X-ray Crystallography (1974, Vol.IV, Table 2.2A)'

loop_
_geom_angle_atom_site_label_1
_geom_angle_atom_site_label_2
_geom_angle_atom_site_label_3
_geom_angle
_geom_angle_publ_flag
O1 V1 O2 106.00(10) yes
O1 V1 O5 164.90(10) yes
O1 V1 N1 90.60(10) yes
O1 V1 N11 93.70(10) yes
O1 V1 N21 93.10(10) yes
O2 V1 O5 88.90(10) yes
O2 V1 N1 163.40(10) yes
O2 V1 N11 103.60(10) yes
O2 V1 N21 101.70(10) yes
O5 V1 N1 74.60(10) yes
O5 V1 N11 85.4(2) yes
O5 V1 N21 80.90(10) yes
N1 V1 N11 75.40(10) yes
N1 V1 N21 76.20(10) yes
N11 V1 N21 150.90(10) yes
O3 V2 O4 105.80(10) yes
O3 V2 O5 100.70(10) yes
O3 V2 N2 91.10(10) yes
O3 V2 N31 89.80(10) yes
O3 V2 N41 162.20(10) yes
O4 V2 O5 108.30(10) yes
O4 V2 N2 160.10(10) yes
O4 V2 N31 94.50(10) yes
O4 V2 N41 89.40(10) yes
O5 V2 N2 78.3(2) yes
O5 V2 N31 151.10(10) yes
O5 V2 N41 82.70(10) yes
N2 V2 N31 74.50(10) yes
N2 V2 N41 72.40(10) yes
V1 O5 V2 126.20(10) yes
N1 C1 C11 109.7(4) no
N1 C2 C21 110.6(3) no
N1 C3 C4 109.7(3) no
N2 C5 C4 108.7(4) no
N2 C6 C41 113.9(3) no
N2 C7 C31 108.8(3) no
N11 C11 C1 117.0(3) no
N11 C11 C12 121.5(4) no
N11 C15 C14 121.8(4) no
N21 C21 C2 116.4(3) no
N21 C21 C22 120.5(4) no
N21 C25 C24 122.3(4) no
N31 C31 C7 115.3(3) no
N31 C31 C32 121.4(5) no
N31 C35 C34 123.3(4) no
N41 C41 C6 117.4(4) no
N41 C41 C42 121.0(4) no
N41 C45 C44 122.9(4) no
C1 C11 C12 121.6(4) no
C1 N1 C2 113.6(3) no
C1 N1 C3 110.0(3) no
C2 N1 C3 112.1(3) no
C2 C21 C22 123.0(4) no
C3 C4 C5 110.6(3) no
C5 N2 C6 112.7(3) no
C5 N2 C7 112.8(3) no
C6 N2 C7 111.2(3) no
C6 C41 C42 121.6(5) no
C7 C31 C32 123.2(4) no
C11 N11 C15 119.7(3) no
C11 C12 C13 118.1(4) no
C12 C13 C14 119.4(4) no
C13 C14 C15 119.5(4) no
C21 N21 C25 119.0(3) no
C21 C22 C23 119.8(4) no
C22 C23 C24 119.4(4) no
C23 C24 C25 118.9(4) no
C31 N31 C35 119.3(4) no
C31 C32 C33 118.5(4) no
C32 C33 C34 120.1(4) no
C33 C34 C35 117.5(4) no
C41 N41 C45 118.3(4) no
C41 C42 C43 120.5(5) no
C42 C43 C44 120.3(5) no
C43 C44 C45 116.9(5) no

loop_
_geom_bond_atom_site_label_1
_geom_bond_atom_site_label_2
_geom_bond_distance
_geom_bond_publ_flag
V1 O1 1.624(3) yes
V1 O2 1.614(3) yes
V1 O5 2.204(2) yes
V1 N1 2.275(4) yes
V1 N11 2.103(3) yes
V1 N21 2.106(3) yes
V2 O3 1.631(3) yes
V2 O4 1.612(3) yes
V2 O5 1.940(2) yes
V2 N2 2.284(3) yes
V2 N31 2.136(3) yes
V2 N41 2.313(3) yes
V1 V2 3.690(3) yes
O5 C4 1.428(4) no
N1 C1 1.475(5) no
N1 C2 1.483(5) no
N1 C3 1.501(5) no
N2 C5 1.486(5) no
N2 C6 1.485(5) no
N2 C7 1.485(5) no
N11 C11 1.345(5) no
N11 C15 1.335(5) no
N21 C21 1.353(5) no
N21 C25 1.335(6) no
N31 C31 1.337(6) no
N31 C35 1.332(5) no
N41 C41 1.333(6) no
N41 C45 1.358(5) no
C1 C11 1.486(5) no
C2 C21 1.500(6) no
C3 C4 1.516(5) no
C4 C5 1.510(5) no
C6 C41 1.493(6) no
C7 C31 1.503(6) no
C11 C12 1.400(6) no
C12 C13 1.387(6) no
C13 C14 1.379(6) no
C14 C15 1.373(6) no
C21 C22 1.392(6) no
C22 C23 1.363(6) no
C23 C24 1.371(7) no
C24 C25 1.379(6) no
C31 C32 1.381(6) no
C32 C33 1.381(7) no
C33 C34 1.386(7) no
C34 C35 1.365(6) no
C41 C42 1.381(6) no
C42 C43 1.335(7) no
C43 C44 1.392(8) no
C44 C45 1.374(6) no
